data_2215919
loop_
_publ_author_name
'Zhao-Peng Deng'
'Shan Gao'
'Li-Hua Huo'
'Hui Zhao'

_publ_section_title
Aqua(4-formylbenzoato-\k<i>O</i>)(nitrato-\k<i>O</i>)(1,10-phenanthroline-\k^2^<i>N</i>,<i>N</i>')copper(II)
_journal_coeditor_code GK2110
_journal_issue 11
_journal_name_full 'Acta Crystallographica Section E'
_journal_page_first m2739
_journal_page_last m2739
_journal_paper_doi 10.1107/S1600536807049744
_journal_volume 63
_journal_year 2007
_chemical_formula_iupac '[Cu (C8 H5 O3) (N O3) (C12 H8 N2) (H2 O)]'
_chemical_formula_moiety 'C20 H15 Cu N3 O7'
_chemical_formula_sum 'C20 H15 Cu N3 O7'
_chemical_formula_weight 472.89
_chemical_name_systematic
;
Aqua(4-formylbenzoato-\k<i>O</i>)(nitrato-\k<i>O</i>)(1,10-phenanthroline-
\k^2^<i>N</i>,<i>N</i>')copper(II)
;
_space_group_IT_number 2
_symmetry_cell_setting triclinic
_symmetry_space_group_name_Hall '-P 1'
_symmetry_space_group_name_H-M 'P -1'
_atom_sites_solution_hydrogens geom
_atom_sites_solution_primary direct
_atom_sites_solution_secondary difmap
_audit_creation_method SHELXL-97
_cell_angle_alpha 88.88(3)
_cell_angle_beta 74.49(3)
_cell_angle_gamma 86.60(3)
_cell_formula_units_Z 2
_cell_length_a 7.6070(15)
_cell_length_b 9.0859(18)
_cell_length_c 14.147(3)
_cell_measurement_reflns_used 4431
_cell_measurement_temperature 295(2)
_cell_measurement_theta_max 27.42
_cell_measurement_theta_min 3.48
_cell_volume 940.5(4)
_computing_cell_refinement 'RAPID-AUTO (Rigaku Corporation, 1998)'
_computing_data_collection 'RAPID-AUTO (Rigaku Corporation, 1998)'
_computing_data_reduction 'CrystalStructure (Rigaku/MSC, 2002)'
_computing_molecular_graphics 'ORTEPII (Johnson, 1976)'
_computing_publication_material 'SHELXL97 (Sheldrick, 1997)'
_computing_structure_refinement 'SHELXL97 (Sheldrick, 1997)'
_computing_structure_solution 'SHELXS97 (Sheldrick, 1997)'
_diffrn_ambient_temperature 295(2)
_diffrn_detector_area_resol_mean 10.000
_diffrn_measured_fraction_theta_full 0.989
_diffrn_measured_fraction_theta_max 0.989
_diffrn_measurement_device_type 'Rigaku R-AXIS RAPID'
_diffrn_measurement_method \w
_diffrn_radiation_monochromator graphite
_diffrn_radiation_source 'fine-focus sealed tube'
_diffrn_radiation_type MoK\a
_diffrn_radiation_wavelength 0.71073
_diffrn_reflns_av_R_equivalents 0.0482
_diffrn_reflns_av_sigmaI/netI 0.0697
_diffrn_reflns_limit_h_max 7
_diffrn_reflns_limit_h_min -9
_diffrn_reflns_limit_k_max 11
_diffrn_reflns_limit_k_min -11
_diffrn_reflns_limit_l_max 18
_diffrn_reflns_limit_l_min -18
_diffrn_reflns_number 9201
_diffrn_reflns_theta_full 27.44
_diffrn_reflns_theta_max 27.44
_diffrn_reflns_theta_min 3.48
_diffrn_standards_decay_% 0
_diffrn_standards_interval_count 0
_diffrn_standards_interval_time 0
_diffrn_standards_number 0
_exptl_absorpt_coefficient_mu 1.213
_exptl_absorpt_correction_T_max 0.807
_exptl_absorpt_correction_T_min 0.699
_exptl_absorpt_correction_type multi-scan
_exptl_absorpt_process_details '(ABSCOR; Higashi, 1995)'
_exptl_crystal_colour blue
_exptl_crystal_density_diffrn 1.670
_exptl_crystal_density_method 'not measured'
_exptl_crystal_description prism
_exptl_crystal_F_000 482
_exptl_crystal_size_max 0.32
_exptl_crystal_size_mid 0.25
_exptl_crystal_size_min 0.18
_refine_diff_density_max 0.667
_refine_diff_density_min -0.676
_refine_ls_extinction_method none
_refine_ls_goodness_of_fit_ref 1.088
_refine_ls_hydrogen_treatment mixed
_refine_ls_matrix_type full
_refine_ls_number_parameters 286
_refine_ls_number_reflns 4247
_refine_ls_number_restraints 3
_refine_ls_restrained_S_all 1.088
_refine_ls_R_factor_all 0.1019
_refine_ls_R_factor_gt 0.0488
_refine_ls_shift/su_max 0.000
_refine_ls_shift/su_mean 0.000
_refine_ls_structure_factor_coef Fsqd
_refine_ls_weighting_details 'calc w=1/[\s^2^(Fo^2^)+(0.0732P)^2^] where P=(Fo^2^+2Fc^2^)/3'
_refine_ls_weighting_scheme calc
_refine_ls_wR_factor_gt 0.1140
_refine_ls_wR_factor_ref 0.1569
_reflns_number_gt 2405
_reflns_number_total 4247
_reflns_threshold_expression I>2\s(I)
_cod_data_source_file gk2110.cif
_cod_data_source_block I
_cod_depositor_comments
;
The following automatic conversions were performed:
'_symmetry_cell_setting' value 'Triclinic' changed to 'triclinic'
according to '/home/saulius/struct/CIF-dictionaries/cif_core.dic'
dictionary named 'cif_core.dic' version 2.4.1 from 2010-06-29.

Automatic conversion script
Id: cif_fix_enum 1527 2010-12-29 10:47:43Z saulius 

The following automatic conversions were performed:

'_symmetry_cell_setting' value 'Triclinic' changed to 'triclinic'
according to /home/saulius/struct/CIF-dictionaries/cif_core.dic
dictionary named 'cif_core.dic' version 2.4.1 from 2010-06-29.

Automatic conversion script
Id: cif_fix_values 1715 2011-07-08 13:25:40Z adriana 
;
_cod_database_code 2215919
_cod_database_fobs_code 2215919

loop_
_symmetry_equiv_pos_as_xyz
'x, y, z'
'-x, -y, -z'

loop_
_atom_site_type_symbol
_atom_site_label
_atom_site_fract_x
_atom_site_fract_y
_atom_site_fract_z
_atom_site_U_iso_or_equiv
_atom_site_adp_type
_atom_site_calc_flag
_atom_site_refinement_flags
_atom_site_occupancy
Cu Cu1 0.54659(7) 0.45156(5) 0.68949(4) 0.0463(2) Uani d . 1
O O1W 0.3833(4) 0.2877(3) 0.7229(2) 0.0532(7) Uani d D 1
H H1W1 0.411(5) 0.242(5) 0.6689(19) 0.080 Uiso d D 1
H H1W2 0.2684(17) 0.300(5) 0.745(3) 0.080 Uiso d D 1
O O1 0.6488(4) 0.3948(3) 0.5529(2) 0.0536(7) Uani d . 1
O O2 0.5177(5) 0.1807(4) 0.5543(3) 0.0758(10) Uani d . 1
O O3 1.1474(6) 0.2219(5) 0.0636(3) 0.0959(13) Uani d . 1
O O4 0.7526(4) 0.3261(4) 0.7633(2) 0.0685(10) Uani d . 1
O O5 0.9981(5) 0.2915(5) 0.6474(3) 0.0885(12) Uani d . 1
O O6 1.0143(4) 0.3075(4) 0.7949(2) 0.0653(9) Uani d . 1
N N1 0.4366(4) 0.5431(4) 0.8214(2) 0.0470(8) Uani d . 1
N N2 0.6552(4) 0.6481(4) 0.6598(2) 0.0429(8) Uani d . 1
N N3 0.9214(5) 0.3087(4) 0.7339(3) 0.0462(8) Uani d . 1
C C1 0.6249(6) 0.2757(4) 0.5128(3) 0.0484(10) Uani d . 1
C C2 0.7352(5) 0.2457(4) 0.4095(3) 0.0461(10) Uani d . 1
C C3 0.8376(6) 0.3544(5) 0.3519(3) 0.0489(10) Uani d . 1
H H3 0.8364 0.4483 0.3771 0.059 Uiso calc R 1
C C4 0.9389(6) 0.3223(5) 0.2587(3) 0.0527(11) Uani d . 1
H H4 1.0070 0.3947 0.2209 0.063 Uiso calc R 1
C C5 0.9418(6) 0.1814(5) 0.2190(3) 0.0514(10) Uani d . 1
C C6 0.8392(6) 0.0743(5) 0.2771(3) 0.0537(11) Uani d . 1
H H6 0.8400 -0.0197 0.2520 0.064 Uiso calc R 1
C C7 0.7369(6) 0.1062(4) 0.3709(3) 0.0512(10) Uani d . 1
H H7 0.6685 0.0341 0.4088 0.061 Uiso calc R 1
C C8 1.0505(7) 0.1427(6) 0.1195(4) 0.0686(14) Uani d . 1
H H8 1.0431 0.0476 0.0982 0.082 Uiso calc R 1
C C9 0.3303(6) 0.4855(5) 0.9034(3) 0.0581(12) Uani d . 1
H H9 0.3038 0.3869 0.9036 0.070 Uiso calc R 1
C C10 0.2590(7) 0.5672(6) 0.9875(3) 0.0668(13) Uani d . 1
H H10 0.1885 0.5226 1.0434 0.080 Uiso calc R 1
C C11 0.2912(7) 0.7120(6) 0.9890(3) 0.0641(13) Uani d . 1
H H11 0.2408 0.7670 1.0455 0.077 Uiso calc R 1
C C12 0.4011(6) 0.7796(5) 0.9049(3) 0.0507(11) Uani d . 1
C C13 0.4415(6) 0.9304(5) 0.8971(4) 0.0589(12) Uani d . 1
H H13 0.3901 0.9930 0.9496 0.071 Uiso calc R 1
C C14 0.5541(6) 0.9851(5) 0.8140(4) 0.0574(12) Uani d . 1
H H14 0.5790 1.0844 0.8110 0.069 Uiso calc R 1
C C15 0.6352(6) 0.8924(5) 0.7309(3) 0.0487(10) Uani d . 1
C C16 0.7539(6) 0.9401(5) 0.6428(3) 0.0553(11) Uani d . 1
H H16 0.7877 1.0373 0.6359 0.066 Uiso calc R 1
C C17 0.8188(6) 0.8433(5) 0.5681(3) 0.0576(11) Uani d . 1
H H17 0.8985 0.8737 0.5100 0.069 Uiso calc R 1
C C18 0.7654(6) 0.6971(5) 0.5787(3) 0.0529(11) Uani d . 1
H H18 0.8096 0.6327 0.5263 0.063 Uiso calc R 1
C C19 0.5920(5) 0.7451(4) 0.7358(3) 0.0440(9) Uani d . 1
C C20 0.4725(5) 0.6878(4) 0.8236(3) 0.0449(9) Uani d . 1

loop_
_atom_site_aniso_label
_atom_site_aniso_U_11
_atom_site_aniso_U_22
_atom_site_aniso_U_33
_atom_site_aniso_U_12
_atom_site_aniso_U_13
_atom_site_aniso_U_23
Cu1 0.0447(3) 0.0530(3) 0.0389(3) -0.0098(2) -0.0057(2) -0.0038(2)
O1W 0.0412(16) 0.0584(18) 0.055(2) -0.0149(13) -0.0018(14) -0.0017(14)
O1 0.0620(19) 0.0583(17) 0.0393(17) -0.0189(14) -0.0075(14) -0.0080(13)
O2 0.078(2) 0.065(2) 0.070(2) -0.0312(17) 0.0103(19) -0.0187(17)
O3 0.101(3) 0.104(3) 0.065(3) 0.008(2) 0.005(2) 0.003(2)
O4 0.0388(18) 0.103(3) 0.059(2) 0.0005(16) -0.0078(16) 0.0154(18)
O5 0.075(3) 0.137(3) 0.043(2) -0.007(2) 0.0047(19) -0.018(2)
O6 0.0442(18) 0.099(2) 0.051(2) -0.0018(16) -0.0079(16) -0.0120(17)
N1 0.0404(19) 0.055(2) 0.043(2) -0.0061(15) -0.0053(16) -0.0023(16)
N2 0.0417(19) 0.0525(19) 0.0313(18) -0.0106(14) -0.0024(15) -0.0031(14)
N3 0.042(2) 0.0527(19) 0.040(2) -0.0091(15) -0.0017(17) -0.0012(15)
C1 0.052(3) 0.048(2) 0.046(3) -0.0050(18) -0.014(2) -0.0095(19)
C2 0.042(2) 0.056(2) 0.042(2) -0.0051(18) -0.0116(19) -0.0055(19)
C3 0.055(3) 0.050(2) 0.042(3) -0.0082(19) -0.012(2) -0.0044(18)
C4 0.058(3) 0.050(2) 0.049(3) -0.0087(19) -0.012(2) -0.001(2)
C5 0.050(3) 0.057(2) 0.047(3) -0.0014(19) -0.014(2) -0.006(2)
C6 0.056(3) 0.055(2) 0.050(3) -0.004(2) -0.012(2) -0.015(2)
C7 0.051(3) 0.049(2) 0.055(3) -0.0085(18) -0.014(2) -0.009(2)
C8 0.063(3) 0.084(4) 0.053(3) 0.001(3) -0.007(3) 0.001(3)
C9 0.057(3) 0.071(3) 0.042(3) -0.010(2) -0.003(2) 0.004(2)
C10 0.066(3) 0.083(4) 0.039(3) -0.010(3) 0.008(2) 0.001(2)
C11 0.059(3) 0.085(4) 0.041(3) 0.003(2) -0.001(2) -0.019(2)
C12 0.050(3) 0.066(3) 0.036(2) 0.005(2) -0.011(2) -0.013(2)
C13 0.066(3) 0.061(3) 0.053(3) 0.006(2) -0.021(2) -0.020(2)
C14 0.063(3) 0.054(2) 0.062(3) 0.000(2) -0.028(3) -0.012(2)
C15 0.048(3) 0.055(2) 0.047(3) -0.0047(19) -0.020(2) -0.005(2)
C16 0.063(3) 0.054(2) 0.052(3) -0.019(2) -0.018(2) 0.003(2)
C17 0.064(3) 0.066(3) 0.043(3) -0.020(2) -0.011(2) -0.002(2)
C18 0.051(3) 0.070(3) 0.036(2) -0.018(2) -0.004(2) -0.004(2)
C19 0.042(2) 0.056(2) 0.035(2) -0.0035(17) -0.0119(18) -0.0058(18)
C20 0.041(2) 0.052(2) 0.042(2) 0.0027(18) -0.0132(19) -0.0045(19)

loop_
_atom_type_symbol
_atom_type_description
_atom_type_scat_dispersion_real
_atom_type_scat_dispersion_imag
_atom_type_scat_source
C C 0.0033 0.0016 'International Tables Vol C Tables 4.2.6.8 and 6.1.1.4'
H H 0.0000 0.0000 'International Tables Vol C Tables 4.2.6.8 and 6.1.1.4'
N N 0.0061 0.0033 'International Tables Vol C Tables 4.2.6.8 and 6.1.1.4'
O O 0.0106 0.0060 'International Tables Vol C Tables 4.2.6.8 and 6.1.1.4'
Cu Cu 0.3201 1.2651 'International Tables Vol C Tables 4.2.6.8 and 6.1.1.4'

loop_
_geom_angle_atom_site_label_1
_geom_angle_atom_site_label_2
_geom_angle_atom_site_label_3
_geom_angle
_geom_angle_publ_flag
O1 Cu1 O1W 95.24(13) no
O1 Cu1 N2 89.81(13) no
O1W Cu1 N2 165.89(13) no
O1 Cu1 N1 170.66(12) no
O1W Cu1 N1 91.10(13) no
N2 Cu1 N1 82.47(13) no
O1 Cu1 O4 101.06(13) no
O1W Cu1 O4 90.02(12) no
N2 Cu1 O4 101.96(13) no
N1 Cu1 O4 85.75(13) no
Cu1 O1W H1W1 101(3) no
Cu1 O1W H1W2 123(3) no
H1W1 O1W H1W2 111(4) no
C1 O1 Cu1 126.9(3) no
N3 O4 Cu1 129.6(3) no
C9 N1 C20 117.3(4) no
C9 N1 Cu1 130.1(3) no
C20 N1 Cu1 112.6(3) no
C18 N2 C19 117.6(4) no
C18 N2 Cu1 129.9(3) no
C19 N2 Cu1 112.3(3) no
O5 N3 O4 121.4(4) no
O5 N3 O6 119.4(4) no
O4 N3 O6 119.2(4) no
O2 C1 O1 124.5(4) no
O2 C1 C2 117.5(4) no
O1 C1 C2 118.0(4) no
C7 C2 C3 119.6(4) no
C7 C2 C1 118.8(4) no
C3 C2 C1 121.6(4) no
C4 C3 C2 119.9(4) no
C4 C3 H3 120.0 no
C2 C3 H3 120.0 no
C3 C4 C5 120.9(4) no
C3 C4 H4 119.5 no
C5 C4 H4 119.5 no
C6 C5 C4 118.5(4) no
C6 C5 C8 119.1(4) no
C4 C5 C8 122.4(4) no
C7 C6 C5 120.7(4) no
C7 C6 H6 119.6 no
C5 C6 H6 119.6 no
C6 C7 C2 120.3(4) no
C6 C7 H7 119.9 no
C2 C7 H7 119.9 no
O3 C8 C5 125.9(5) no
O3 C8 H8 117.1 no
C5 C8 H8 117.1 no
N1 C9 C10 122.4(5) no
N1 C9 H9 118.8 no
C10 C9 H9 118.8 no
C11 C10 C9 120.4(5) no
C11 C10 H10 119.8 no
C9 C10 H10 119.8 no
C10 C11 C12 120.1(4) no
C10 C11 H11 120.0 no
C12 C11 H11 120.0 no
C20 C12 C11 115.9(4) no
C20 C12 C13 118.9(4) no
C11 C12 C13 125.2(4) no
C14 C13 C12 121.2(4) no
C14 C13 H13 119.4 no
C12 C13 H13 119.4 no
C13 C14 C15 121.1(4) no
C13 C14 H14 119.4 no
C15 C14 H14 119.4 no
C19 C15 C16 116.8(4) no
C19 C15 C14 118.6(4) no
C16 C15 C14 124.6(4) no
C17 C16 C15 119.5(4) no
C17 C16 H16 120.3 no
C15 C16 H16 120.3 no
C16 C17 C18 120.0(4) no
C16 C17 H17 120.0 no
C18 C17 H17 120.0 no
N2 C18 C17 122.4(4) no
N2 C18 H18 118.8 no
C17 C18 H18 118.8 no
N2 C19 C15 123.7(4) no
N2 C19 C20 116.2(4) no
C15 C19 C20 120.1(4) no
N1 C20 C12 123.9(4) no
N1 C20 C19 116.0(4) no
C12 C20 C19 120.1(4) no

loop_
_geom_bond_atom_site_label_1
_geom_bond_atom_site_label_2
_geom_bond_distance
_geom_bond_publ_flag
Cu1 O1 1.947(3) y
Cu1 O1W 1.965(3) y
Cu1 N2 2.002(3) y
Cu1 N1 2.004(3) y
Cu1 O4 2.337(3) y
O1W H1W1 0.85(3) no
O1W H1W2 0.85(3) no
O1 C1 1.276(5) no
O2 C1 1.250(5) no
O3 C8 1.190(6) no
O4 N3 1.241(4) no
O5 N3 1.215(4) no
O6 N3 1.252(4) no
N1 C9 1.341(5) no
N1 C20 1.362(5) no
N2 C18 1.314(5) no
N2 C19 1.370(5) no
C1 C2 1.499(6) no
C2 C7 1.388(6) no
C2 C3 1.403(6) no
C3 C4 1.365(6) no
C3 H3 0.9300 no
C4 C5 1.405(6) no
C4 H4 0.9300 no
C5 C6 1.396(6) no
C5 C8 1.467(6) no
C6 C7 1.374(6) no
C6 H6 0.9300 no
C7 H7 0.9300 no
C8 H8 0.9300 no
C9 C10 1.379(7) no
C9 H9 0.9300 no
C10 C11 1.354(7) no
C10 H10 0.9300 no
C11 C12 1.411(6) no
C11 H11 0.9300 no
C12 C20 1.401(6) no
C12 C13 1.418(6) no
C13 C14 1.360(7) no
C13 H13 0.9300 no
C14 C15 1.436(6) no
C14 H14 0.9300 no
C15 C19 1.392(6) no
C15 C16 1.407(6) no
C16 C17 1.357(6) no
C16 H16 0.9300 no
C17 C18 1.406(6) no
C17 H17 0.9300 no
C18 H18 0.9300 no
C19 C20 1.438(6) no

loop_
_geom_hbond_atom_site_label_D
_geom_hbond_atom_site_label_H
_geom_hbond_atom_site_label_A
_geom_hbond_site_symmetry_A
_geom_hbond_distance_DH
_geom_hbond_distance_HA
_geom_hbond_distance_DA
_geom_hbond_angle_DHA
_geom_hbond_publ_flag
O1W H1W1 O2 . 0.85(3) 1.696(15) 2.520(5) 164(5) yes
O1W H1W2 O6 1_455 0.85(3) 1.870(12) 2.714(4) 175(5) yes

loop_
_geom_torsion_atom_site_label_1
_geom_torsion_atom_site_label_2
_geom_torsion_atom_site_label_3
_geom_torsion_atom_site_label_4
_geom_torsion
_geom_torsion_publ_flag
O1W Cu1 O1 C1 -8.8(4) no
N2 Cu1 O1 C1 -175.6(4) no
O4 Cu1 O1 C1 82.3(4) no
O1 Cu1 O4 N3 40.4(4) no
O1W Cu1 O4 N3 135.8(4) no
N2 Cu1 O4 N3 -51.8(4) no
N1 Cu1 O4 N3 -133.1(4) no
O1W Cu1 N1 C9 15.0(4) no
N2 Cu1 N1 C9 -177.6(4) no
O4 Cu1 N1 C9 -74.9(4) no
O1W Cu1 N1 C20 -162.0(3) no
N2 Cu1 N1 C20 5.4(3) no
O4 Cu1 N1 C20 108.1(3) no
O1 Cu1 N2 C18 -6.0(4) no
O1W Cu1 N2 C18 -117.2(6) no
N1 Cu1 N2 C18 179.3(4) no
O4 Cu1 N2 C18 95.3(4) no
O1 Cu1 N2 C19 169.6(3) no
O1W Cu1 N2 C19 58.4(6) no
N1 Cu1 N2 C19 -5.2(3) no
O4 Cu1 N2 C19 -89.2(3) no
Cu1 O4 N3 O5 -36.2(6) no
Cu1 O4 N3 O6 144.4(3) no
Cu1 O1 C1 O2 6.3(7) no
Cu1 O1 C1 C2 -172.4(2) no
O2 C1 C2 C7 -10.6(6) no
O1 C1 C2 C7 168.3(4) no
O2 C1 C2 C3 170.1(4) no
O1 C1 C2 C3 -11.1(6) no
C7 C2 C3 C4 -0.5(6) no
C1 C2 C3 C4 178.9(4) no
C2 C3 C4 C5 0.3(6) no
C3 C4 C5 C6 -0.2(7) no
C3 C4 C5 C8 -179.4(4) no
C4 C5 C6 C7 0.3(6) no
C8 C5 C6 C7 179.5(4) no
C5 C6 C7 C2 -0.4(6) no
C3 C2 C7 C6 0.5(6) no
C1 C2 C7 C6 -178.9(4) no
C6 C5 C8 O3 -177.9(5) no
C4 C5 C8 O3 1.3(8) no
C20 N1 C9 C10 -0.1(6) no
Cu1 N1 C9 C10 -177.0(3) no
N1 C9 C10 C11 1.6(8) no
C9 C10 C11 C12 -1.2(8) no
C10 C11 C12 C20 -0.6(7) no
C10 C11 C12 C13 178.8(4) no
C20 C12 C13 C14 -2.9(6) no
C11 C12 C13 C14 177.7(4) no
C12 C13 C14 C15 0.4(7) no
C13 C14 C15 C19 1.8(6) no
C13 C14 C15 C16 -179.5(4) no
C19 C15 C16 C17 0.4(6) no
C14 C15 C16 C17 -178.3(4) no
C15 C16 C17 C18 0.8(7) no
C19 N2 C18 C17 0.0(6) no
Cu1 N2 C18 C17 175.3(3) no
C16 C17 C18 N2 -1.0(7) no
C18 N2 C19 C15 1.3(6) no
Cu1 N2 C19 C15 -174.8(3) no
C18 N2 C19 C20 -179.7(4) no
Cu1 N2 C19 C20 4.1(4) no
C16 C15 C19 N2 -1.5(6) no
C14 C15 C19 N2 177.3(4) no
C16 C15 C19 C20 179.6(4) no
C14 C15 C19 C20 -1.6(6) no
C9 N1 C20 C12 -1.9(6) no
Cu1 N1 C20 C12 175.5(3) no
C9 N1 C20 C19 177.8(4) no
Cu1 N1 C20 C19 -4.8(4) no
C11 C12 C20 N1 2.2(6) no
C13 C12 C20 N1 -177.2(4) no
C11 C12 C20 C19 -177.5(4) no
C13 C12 C20 C19 3.1(6) no
N2 C19 C20 N1 0.4(5) no
C15 C19 C20 N1 179.4(3) no
N2 C19 C20 C12 -179.8(3) no
C15 C19 C20 C12 -0.9(6) no
